data_4517219
loop_
_publ_author_name
'Beltran-Torres, Melissa'
'Sugich-Miranda, Roc\'io'
'Santacruz-Ortega, Hisila'
'Machi, Lorena'
'Inoue, Motomichi'
'Vel\'azquez-Contreras, Enrique F.'
'Soberanes, Yedith'
'H\"opfl, Herbert'
'P\'erez-Gonz\'alez, Refugio'
'Navarro, Rosa Elena'
'Salazar-Medina, Alex J.'
'Sotelo Mundo, Rogerio R.'

_publ_section_title
;
 Comparative Studies of Structures and Peroxidase-like Activities of
 Copper(II) and Iron(III) Complexes with an EDTA-Based
 Phenylene-Macrocycle and Its Acyclic Analogue
;
_journal_issue 27
_journal_name_full 'ACS Omega'
_journal_page_first 22487
_journal_paper_doi 10.1021/acsomega.9b03164
_journal_volume 4
_journal_year 2019
_chemical_formula_moiety 'C32 H36 Fe2 N8 O13, 4.4(H2 O)'
_chemical_formula_sum 'C32 H44.8 Fe2 N8 O17.4'
_chemical_formula_weight 931.66
_space_group_crystal_system orthorhombic
_space_group_IT_number 61
_space_group_name_Hall '-P 2ac 2ab'
_space_group_name_H-M_alt 'P b c a'
_atom_sites_solution_hydrogens mixed
_atom_sites_solution_primary iterative
_audit_creation_date 2018-11-21
_audit_creation_method
;
Olex2 1.2
(compiled 2018.05.29 svn.r3508 for OlexSys, GUI svn.r5506)
;
_cell_angle_alpha 90
_cell_angle_beta 90
_cell_angle_gamma 90
_cell_formula_units_Z 8
_cell_length_a 18.0203(18)
_cell_length_b 18.028(2)
_cell_length_c 22.855(3)
_cell_measurement_reflns_used 9765
_cell_measurement_temperature 100
_cell_measurement_theta_max 27.15
_cell_measurement_theta_min 2.68
_cell_volume 7424.9(15)
_computing_cell_refinement 'SAINT v8.34A (Bruker, 2013)'
_computing_data_reduction 'SAINT v8.34A (Bruker, 2013)'
_computing_molecular_graphics 'Olex2 (Dolomanov et al., 2009)'
_computing_publication_material 'Olex2 (Dolomanov et al., 2009)'
_computing_structure_refinement 'ShelXL (Sheldrick, 2015)'
_computing_structure_solution 'olex2.solve (Bourhis et al., 2015)'
_diffrn_ambient_temperature 100.0
_diffrn_measured_fraction_theta_full 0.999
_diffrn_measured_fraction_theta_max 0.999
_diffrn_measurement_device_type 'Bruker APEX-II CCD'
_diffrn_measurement_method '\f and \w scans'
_diffrn_radiation_type MoK\a
_diffrn_radiation_wavelength 0.71073
_diffrn_reflns_av_R_equivalents 0.0224
_diffrn_reflns_av_unetI/netI 0.0132
_diffrn_reflns_Laue_measured_fraction_full 0.999
_diffrn_reflns_Laue_measured_fraction_max 0.999
_diffrn_reflns_limit_h_max 18
_diffrn_reflns_limit_h_min -23
_diffrn_reflns_limit_k_max 22
_diffrn_reflns_limit_k_min -23
_diffrn_reflns_limit_l_max 29
_diffrn_reflns_limit_l_min -27
_diffrn_reflns_number 61643
_diffrn_reflns_point_group_measured_fraction_full 0.999
_diffrn_reflns_point_group_measured_fraction_max 0.999
_diffrn_reflns_theta_full 25.242
_diffrn_reflns_theta_max 27.163
_diffrn_reflns_theta_min 1.782
_diffrn_standards_number 0
_exptl_absorpt_coefficient_mu 0.873
_exptl_absorpt_correction_T_max 0.7455
_exptl_absorpt_correction_T_min 0.6476
_exptl_absorpt_correction_type multi-scan
_exptl_absorpt_process_details
;
SADABS-2014/5 (Bruker,2014/5) was used for absorption correction.
wR2(int) was 0.0607 before and 0.0353 after correction.
The Ratio of minimum to maximum transmission is 0.8687.
The \l/2 correction factor is 0.00150.
;
_exptl_crystal_colour 'metallic dark brown'
_exptl_crystal_colour_lustre metallic
_exptl_crystal_colour_modifier dark
_exptl_crystal_colour_primary brown
_exptl_crystal_density_diffrn 1.667
_exptl_crystal_description block
_exptl_crystal_F_000 3872
_exptl_crystal_size_max 0.46
_exptl_crystal_size_mid 0.41
_exptl_crystal_size_min 0.13
_refine_diff_density_max 0.855
_refine_diff_density_min -0.394
_refine_diff_density_rms 0.059
_refine_ls_extinction_method none
_refine_ls_goodness_of_fit_ref 1.095
_refine_ls_hydrogen_treatment constr
_refine_ls_matrix_type full
_refine_ls_number_parameters 556
_refine_ls_number_reflns 8231
_refine_ls_number_restraints 1
_refine_ls_restrained_S_all 1.097
_refine_ls_R_factor_all 0.0327
_refine_ls_R_factor_gt 0.0301
_refine_ls_shift/su_max 0.001
_refine_ls_shift/su_mean 0.000
_refine_ls_structure_factor_coef Fsqd
_refine_ls_weighting_details 'w=1/[\s^2^(Fo^2^)+(0.0258P)^2^+9.7507P] where P=(Fo^2^+2Fc^2^)/3'
_refine_ls_weighting_scheme calc
_refine_ls_wR_factor_gt 0.0721
_refine_ls_wR_factor_ref 0.0734
_reflns_Friedel_coverage 0.000
_reflns_number_gt 7674
_reflns_number_total 8231
_reflns_threshold_expression 'I > 2\s(I)'
_cod_data_source_file ao9b03164_si_004.cif
_cod_data_source_block '[Fe(edtaod)]'
_cod_depositor_comments 'Adding full bibliography for 4517219--4517221.cif.'
_cod_original_cell_volume 7424.9(14)
_cod_original_formula_sum 'C32 H44.80 Fe2 N8 O17.40'
_cod_database_code 4517219
_shelx_shelxl_version_number 2018/3
_shelx_space_group_comment
;
The symmetry employed for this shelxl refinement is uniquely defined
by the following loop, which should always be used as a source of
symmetry information in preference to the above space-group names.
They are only intended as comments.
;
_shelx_estimated_absorpt_t_max 0.895
_shelx_estimated_absorpt_t_min 0.690
_olex2_refinement_description
;
1. Fixed Uiso
 At 1.2 times of:
  All C(H) groups, All C(H,H) groups, All N(H) groups
 At 1.5 times of:
  All O(H,H) groups
2. Restrained distances
 O2A-H4WB
 1.9 with sigma of 0.02
3. Others
 Fixed Sof: O5W(0.7) H5WA(0.7) H5WB(0.7) O4W(0.7) H4WA(0.7) H4WB(0.7)
4.a Free rotating group:
 O3W(H3WA,H3WB), O2W(H2WA,H2WB), O1W(H1WA,H1WB), O5W(H5WA,H5WB), O4W(H4WA,H4WB)
4.b Secondary CH2 refined with riding coordinates:
 C7A(H7AA,H7AB), C6A(H6AA,H6AB), C2B(H2BA,H2BB), C9A(H9AA,H9AB), C5A(H5AA,
 H5AB), C9B(H9BA,H9BB), C2A(H2AA,H2AB), C5B(H5BA,H5BB), C6B(H6BA,H6BB),
 C3A(H3AA,H3AB), C3B(H3BA,H3BB), C7B(H7BA,H7BB)
4.c Aromatic/amide H refined with riding coordinates:
 N4A(H4A), N4B(H4B), N1B(H1B), N1A(H1A), C16A(H16A), C16B(H16B), C13A(H13A),
 C14B(H14B), C13B(H13B), C15A(H15A), C15B(H15B), C14A(H14A)
;
_olex2_submission_special_instructions 'No special instructions were received'

loop_
_space_group_symop_operation_xyz
'x, y, z'
'-x+1/2, -y, z+1/2'
'-x, y+1/2, -z+1/2'
'x+1/2, -y+1/2, -z'
'-x, -y, -z'
'x-1/2, y, -z-1/2'
'x, -y-1/2, z-1/2'
'-x-1/2, y-1/2, z'

loop_
_atom_site_label
_atom_site_type_symbol
_atom_site_fract_x
_atom_site_fract_y
_atom_site_fract_z
_atom_site_U_iso_or_equiv
_atom_site_adp_type
_atom_site_occupancy
_atom_site_site_symmetry_order
_atom_site_calc_flag
_atom_site_refinement_flags_posn
_atom_site_refinement_flags_occupancy
Fe2 Fe 0.29148(2) 0.31919(2) 0.43194(2) 0.01019(6) Uani 1 1 d . .
Fe1 Fe 0.42278(2) 0.34109(2) 0.32228(2) 0.00891(6) Uani 1 1 d . .
O1B O 0.33026(6) 0.21315(7) 0.43059(5) 0.0122(2) Uani 1 1 d . .
O1A O 0.40658(7) 0.23036(6) 0.31947(5) 0.0129(2) Uani 1 1 d . .
O4A O 0.45192(7) 0.44476(6) 0.29960(5) 0.0130(2) Uani 1 1 d . .
O2A O 0.51608(7) 0.32761(7) 0.36825(5) 0.0141(2) Uani 1 1 d D .
O6A O 0.28994(7) 0.20462(7) 0.19404(5) 0.0148(2) Uani 1 1 d . .
O4B O 0.24466(7) 0.41289(7) 0.46313(5) 0.0147(2) Uani 1 1 d . .
O9 O 0.35267(7) 0.35480(7) 0.37682(5) 0.0135(2) Uani 1 1 d . .
O2B O 0.20072(7) 0.29198(7) 0.38533(5) 0.0150(2) Uani 1 1 d . .
O6B O 0.44056(7) 0.19139(7) 0.55061(5) 0.0162(3) Uani 1 1 d . .
O5A O 0.42294(7) 0.54571(7) 0.24778(6) 0.0176(3) Uani 1 1 d . .
O5B O 0.25866(8) 0.50740(7) 0.52521(5) 0.0208(3) Uani 1 1 d . .
O3W O 0.19063(8) 0.09142(8) 0.16875(6) 0.0211(3) Uani 1 1 d . .
H3WA H 0.219962 0.125013 0.183334 0.032 Uiso 1 1 d G .
H3WB H 0.157321 0.084382 0.195768 0.032 Uiso 1 1 d G .
O2W O 0.30179(8) -0.01496(9) 0.14671(6) 0.0266(3) Uani 1 1 d . .
H2WA H 0.295372 -0.022883 0.109519 0.040 Uiso 1 1 d G .
H2WB H 0.267950 0.017429 0.155807 0.040 Uiso 1 1 d G .
O3A O 0.63873(7) 0.31304(9) 0.36722(6) 0.0271(3) Uani 1 1 d . .
O1W O 0.43868(8) 0.04987(8) 0.16519(6) 0.0236(3) Uani 1 1 d . .
H1WA H 0.471309 0.015203 0.171126 0.035 Uiso 1 1 d G .
H1WB H 0.397917 0.026295 0.157012 0.035 Uiso 1 1 d G .
O3B O 0.09300(7) 0.23045(8) 0.38640(6) 0.0248(3) Uani 1 1 d . .
N4A N 0.26180(8) 0.21032(8) 0.29052(6) 0.0127(3) Uani 1 1 d . .
H4A H 0.242609 0.238983 0.317774 0.015 Uiso 1 1 calc R .
N4B N 0.47234(8) 0.20676(8) 0.45547(6) 0.0118(3) Uani 1 1 d . .
H4B H 0.486214 0.239101 0.428780 0.014 Uiso 1 1 calc R .
N1B N 0.34529(8) 0.10332(8) 0.47652(6) 0.0115(3) Uani 1 1 d . .
H1B H 0.324024 0.071499 0.500413 0.014 Uiso 1 1 calc R .
N3A N 0.35647(7) 0.35626(8) 0.23865(6) 0.0099(3) Uani 1 1 d . .
N3B N 0.35857(8) 0.33798(8) 0.51224(6) 0.0132(3) Uani 1 1 d . .
N1A N 0.40176(8) 0.12956(8) 0.26187(6) 0.0135(3) Uani 1 1 d . .
H1A H 0.420334 0.106366 0.231319 0.016 Uiso 1 1 calc R .
N2A N 0.50546(8) 0.30154(8) 0.25218(6) 0.0120(3) Uani 1 1 d . .
N2B N 0.22036(8) 0.26000(8) 0.49964(6) 0.0138(3) Uani 1 1 d . .
C1B C 0.30917(9) 0.16579(9) 0.46686(7) 0.0117(3) Uani 1 1 d . .
C8B C 0.28083(10) 0.44989(10) 0.50134(7) 0.0160(3) Uani 1 1 d . .
C7A C 0.34871(9) 0.43813(9) 0.23434(7) 0.0120(3) Uani 1 1 d . .
H7AA H 0.302113 0.453217 0.253961 0.014 Uiso 1 1 calc R .
H7AB H 0.344603 0.452044 0.192565 0.014 Uiso 1 1 calc R .
C11B C 0.47389(9) 0.13027(9) 0.44123(7) 0.0118(3) Uani 1 1 d . .
C10B C 0.45045(9) 0.23200(9) 0.50832(7) 0.0120(3) Uani 1 1 d . .
C10A C 0.27735(9) 0.24115(9) 0.23851(7) 0.0113(3) Uani 1 1 d . .
C1A C 0.43219(9) 0.19251(9) 0.27815(7) 0.0121(3) Uani 1 1 d . .
C12B C 0.41488(9) 0.08180(10) 0.45251(7) 0.0118(3) Uani 1 1 d . .
C6A C 0.40091(9) 0.32852(9) 0.18766(7) 0.0124(3) Uani 1 1 d . .
H6AA H 0.385575 0.355481 0.151909 0.015 Uiso 1 1 calc R .
H6AB H 0.390244 0.275204 0.181607 0.015 Uiso 1 1 calc R .
C8A C 0.41292(9) 0.48062(9) 0.26146(7) 0.0123(3) Uani 1 1 d . .
C12A C 0.33998(10) 0.09699(9) 0.29139(7) 0.0133(3) Uani 1 1 d . .
C4A C 0.57989(10) 0.32045(10) 0.34193(8) 0.0157(3) Uani 1 1 d . .
C16A C 0.21926(10) 0.09798(10) 0.33647(7) 0.0163(3) Uani 1 1 d . .
H16A H 0.174680 0.123356 0.346033 0.020 Uiso 1 1 calc R .
C11A C 0.27419(10) 0.13458(9) 0.30460(7) 0.0131(3) Uani 1 1 d . .
C16B C 0.53812(9) 0.10211(10) 0.41562(7) 0.0146(3) Uani 1 1 d . .
H16B H 0.576968 0.135081 0.404973 0.018 Uiso 1 1 calc R .
C2B C 0.23862(10) 0.18000(10) 0.50159(8) 0.0167(3) Uani 1 1 d . .
H2BA H 0.197224 0.150847 0.484785 0.020 Uiso 1 1 calc R .
H2BB H 0.245750 0.164175 0.542681 0.020 Uiso 1 1 calc R .
C9A C 0.27900(9) 0.32552(9) 0.23709(7) 0.0115(3) Uani 1 1 d . .
H9AA H 0.253952 0.342962 0.201074 0.014 Uiso 1 1 calc R .
H9AB H 0.250901 0.344921 0.271018 0.014 Uiso 1 1 calc R .
C13A C 0.34783(11) 0.02298(10) 0.30781(7) 0.0166(3) Uani 1 1 d . .
H13A H 0.391458 -0.003336 0.297141 0.020 Uiso 1 1 calc R .
C14B C 0.48973(10) -0.02167(10) 0.42067(7) 0.0165(3) Uani 1 1 d . .
H14B H 0.496087 -0.073599 0.415660 0.020 Uiso 1 1 calc R .
C5A C 0.48359(9) 0.33877(9) 0.19681(7) 0.0127(3) Uani 1 1 d . .
H5AA H 0.511254 0.316957 0.163569 0.015 Uiso 1 1 calc R .
H5AB H 0.495620 0.392286 0.198917 0.015 Uiso 1 1 calc R .
C13B C 0.42433(10) 0.00581(10) 0.44314(7) 0.0138(3) Uani 1 1 d . .
H13B H 0.385098 -0.027380 0.452392 0.017 Uiso 1 1 calc R .
C9B C 0.43874(9) 0.31549(10) 0.51245(8) 0.0143(3) Uani 1 1 d . .
H9BA H 0.462167 0.333827 0.548862 0.017 Uiso 1 1 calc R .
H9BB H 0.464091 0.339641 0.479076 0.017 Uiso 1 1 calc R .
C2A C 0.50119(10) 0.21961(9) 0.24703(8) 0.0149(3) Uani 1 1 d . .
H2AA H 0.545783 0.196752 0.264785 0.018 Uiso 1 1 calc R .
H2AB H 0.499299 0.205177 0.205264 0.018 Uiso 1 1 calc R .
C5B C 0.23615(10) 0.29832(10) 0.55588(7) 0.0162(3) Uani 1 1 d . .
H5BA H 0.214554 0.269724 0.588711 0.019 Uiso 1 1 calc R .
H5BB H 0.213219 0.348218 0.555670 0.019 Uiso 1 1 calc R .
C6B C 0.31964(10) 0.30530(11) 0.56411(7) 0.0173(4) Uani 1 1 d . .
H6BA H 0.329499 0.336757 0.598754 0.021 Uiso 1 1 calc R .
H6BB H 0.340533 0.255519 0.572054 0.021 Uiso 1 1 calc R .
C15A C 0.22872(11) 0.02526(10) 0.35437(8) 0.0190(4) Uani 1 1 d . .
H15A H 0.191321 0.001407 0.376820 0.023 Uiso 1 1 calc R .
C15B C 0.54626(10) 0.02683(10) 0.40541(8) 0.0174(4) Uani 1 1 d . .
H15B H 0.590455 0.008454 0.387994 0.021 Uiso 1 1 calc R .
C4B C 0.14367(9) 0.26223(10) 0.41149(8) 0.0167(3) Uani 1 1 d . .
C3A C 0.57783(9) 0.32590(10) 0.27496(8) 0.0157(3) Uani 1 1 d . .
H3AA H 0.587094 0.377843 0.262931 0.019 Uiso 1 1 calc R .
H3AB H 0.617579 0.294563 0.258131 0.019 Uiso 1 1 calc R .
C3B C 0.14393(9) 0.27106(11) 0.47818(8) 0.0172(4) Uani 1 1 d . .
H3BA H 0.126230 0.321212 0.488962 0.021 Uiso 1 1 calc R .
H3BB H 0.110351 0.234067 0.496177 0.021 Uiso 1 1 calc R .
C14A C 0.29296(11) -0.01272(10) 0.33945(8) 0.0194(4) Uani 1 1 d . .
H14A H 0.299246 -0.062988 0.350908 0.023 Uiso 1 1 calc R .
C7B C 0.35744(10) 0.42003(10) 0.51603(8) 0.0167(3) Uani 1 1 d . .
H7BA H 0.394289 0.440954 0.488461 0.020 Uiso 1 1 calc R .
H7BB H 0.371364 0.435627 0.556082 0.020 Uiso 1 1 calc R .
O5W O 0.42624(13) 0.57029(14) 0.43626(11) 0.0353(5) Uani 0.7 1 d . P
H5WA H 0.436710 0.603218 0.409539 0.053 Uiso 0.7 1 d G P
H5WB H 0.454772 0.531777 0.431666 0.053 Uiso 0.7 1 d G P
O4W O 0.53109(16) 0.45342(13) 0.44374(11) 0.0424(6) Uani 0.7 1 d . P
H4WA H 0.565284 0.436944 0.467420 0.064 Uiso 0.7 1 d G P
H4WB H 0.519698 0.419001 0.418632 0.064 Uiso 0.7 1 d DG P

loop_
_atom_site_aniso_label
_atom_site_aniso_U_11
_atom_site_aniso_U_22
_atom_site_aniso_U_33
_atom_site_aniso_U_23
_atom_site_aniso_U_13
_atom_site_aniso_U_12
Fe2 0.01028(11) 0.01245(12) 0.00784(11) 0.00184(8) 0.00143(8) 0.00373(9)
Fe1 0.00895(11) 0.00941(11) 0.00837(11) 0.00131(8) 0.00097(8) 0.00046(8)
O1B 0.0118(6) 0.0135(6) 0.0113(5) 0.0024(4) 0.0017(4) 0.0030(4)
O1A 0.0154(6) 0.0107(6) 0.0128(6) 0.0004(4) 0.0033(4) -0.0010(4)
O4A 0.0139(6) 0.0114(6) 0.0138(6) 0.0023(4) -0.0016(5) -0.0020(4)
O2A 0.0113(6) 0.0163(6) 0.0146(6) 0.0026(5) -0.0010(5) 0.0000(5)
O6A 0.0195(6) 0.0143(6) 0.0106(5) -0.0011(5) 0.0007(5) -0.0031(5)
O4B 0.0160(6) 0.0173(6) 0.0107(5) 0.0016(5) 0.0013(5) 0.0066(5)
O9 0.0151(6) 0.0146(6) 0.0108(5) 0.0018(4) 0.0037(5) 0.0029(5)
O2B 0.0123(6) 0.0207(6) 0.0119(6) 0.0009(5) 0.0002(4) 0.0045(5)
O6B 0.0202(6) 0.0164(6) 0.0119(6) 0.0020(5) -0.0002(5) 0.0026(5)
O5A 0.0193(6) 0.0118(6) 0.0217(6) 0.0037(5) -0.0021(5) -0.0018(5)
O5B 0.0274(7) 0.0193(7) 0.0157(6) -0.0027(5) -0.0010(5) 0.0120(5)
O3W 0.0241(7) 0.0211(7) 0.0180(6) -0.0008(5) 0.0009(5) -0.0097(5)
O2W 0.0291(8) 0.0314(8) 0.0192(7) -0.0012(6) 0.0009(6) 0.0016(6)
O3A 0.0126(6) 0.0406(9) 0.0280(7) 0.0060(6) -0.0047(6) 0.0027(6)
O1W 0.0214(7) 0.0268(7) 0.0227(7) -0.0017(6) -0.0025(6) 0.0081(6)
O3B 0.0130(6) 0.0361(8) 0.0254(7) 0.0006(6) -0.0034(5) 0.0011(6)
N4A 0.0144(7) 0.0127(7) 0.0108(6) -0.0002(5) 0.0014(5) -0.0013(5)
N4B 0.0107(7) 0.0124(7) 0.0125(7) 0.0023(5) 0.0007(5) 0.0009(5)
N1B 0.0102(6) 0.0118(7) 0.0125(6) 0.0026(5) 0.0010(5) 0.0004(5)
N3A 0.0095(6) 0.0104(6) 0.0098(6) 0.0001(5) 0.0018(5) -0.0004(5)
N3B 0.0133(7) 0.0155(7) 0.0107(6) 0.0013(5) 0.0015(5) 0.0065(6)
N1A 0.0157(7) 0.0120(7) 0.0127(7) -0.0006(5) 0.0016(5) 0.0014(5)
N2A 0.0107(7) 0.0108(6) 0.0147(6) 0.0024(5) 0.0020(5) 0.0001(5)
N2B 0.0114(7) 0.0182(7) 0.0119(6) 0.0027(5) 0.0026(5) 0.0060(6)
C1B 0.0107(7) 0.0142(8) 0.0102(7) 0.0001(6) -0.0003(6) -0.0001(6)
C8B 0.0201(9) 0.0172(9) 0.0106(7) 0.0042(6) 0.0026(6) 0.0068(7)
C7A 0.0134(8) 0.0106(7) 0.0120(7) 0.0024(6) -0.0009(6) 0.0013(6)
C11B 0.0123(8) 0.0143(8) 0.0087(7) 0.0009(6) -0.0009(6) 0.0026(6)
C10B 0.0077(7) 0.0149(8) 0.0133(8) 0.0001(6) -0.0027(6) 0.0014(6)
C10A 0.0076(7) 0.0144(8) 0.0121(7) 0.0003(6) -0.0015(6) -0.0012(6)
C1A 0.0126(8) 0.0108(8) 0.0128(7) 0.0031(6) -0.0008(6) 0.0023(6)
C12B 0.0118(8) 0.0155(8) 0.0083(7) 0.0010(6) -0.0013(6) 0.0034(6)
C6A 0.0134(8) 0.0145(8) 0.0091(7) -0.0005(6) 0.0029(6) -0.0001(6)
C8A 0.0120(8) 0.0127(8) 0.0120(7) 0.0006(6) 0.0029(6) 0.0003(6)
C12A 0.0166(8) 0.0129(8) 0.0104(7) -0.0001(6) -0.0018(6) -0.0036(6)
C4A 0.0125(8) 0.0123(8) 0.0222(9) 0.0040(7) -0.0003(7) 0.0001(6)
C16A 0.0181(8) 0.0204(9) 0.0106(7) 0.0004(7) -0.0016(6) -0.0060(7)
C11A 0.0171(8) 0.0132(8) 0.0090(7) 0.0003(6) -0.0024(6) -0.0033(6)
C16B 0.0126(8) 0.0193(9) 0.0119(7) -0.0005(6) 0.0010(6) 0.0015(6)
C2B 0.0132(8) 0.0184(9) 0.0184(8) 0.0057(7) 0.0049(7) 0.0028(7)
C9A 0.0092(7) 0.0136(8) 0.0117(7) 0.0007(6) -0.0004(6) -0.0002(6)
C13A 0.0236(9) 0.0128(8) 0.0133(8) -0.0003(6) -0.0050(7) -0.0007(7)
C14B 0.0229(9) 0.0142(8) 0.0123(8) -0.0028(6) -0.0026(7) 0.0063(7)
C5A 0.0136(8) 0.0134(8) 0.0112(7) 0.0020(6) 0.0043(6) 0.0005(6)
C13B 0.0167(8) 0.0136(8) 0.0111(7) 0.0005(6) -0.0027(6) -0.0002(6)
C9B 0.0116(8) 0.0158(8) 0.0155(8) 0.0002(6) -0.0013(6) 0.0037(6)
C2A 0.0137(8) 0.0118(8) 0.0192(8) 0.0003(6) 0.0046(6) 0.0023(6)
C5B 0.0175(9) 0.0215(9) 0.0098(7) 0.0029(7) 0.0041(6) 0.0058(7)
C6B 0.0176(9) 0.0250(9) 0.0092(7) 0.0044(7) 0.0021(6) 0.0078(7)
C15A 0.0256(10) 0.0195(9) 0.0119(8) 0.0032(7) -0.0027(7) -0.0109(7)
C15B 0.0161(8) 0.0223(9) 0.0138(8) -0.0031(7) 0.0008(7) 0.0074(7)
C4B 0.0112(8) 0.0216(9) 0.0173(8) 0.0016(7) 0.0010(6) 0.0078(7)
C3A 0.0089(8) 0.0180(9) 0.0203(9) 0.0029(7) 0.0025(6) -0.0001(6)
C3B 0.0102(8) 0.0253(9) 0.0162(8) 0.0033(7) 0.0037(6) 0.0059(7)
C14A 0.0305(10) 0.0129(8) 0.0147(8) 0.0027(7) -0.0066(7) -0.0070(7)
C7B 0.0196(9) 0.0160(8) 0.0144(8) -0.0021(6) -0.0014(7) 0.0061(7)
O5W 0.0356(13) 0.0330(13) 0.0373(13) 0.0009(10) -0.0080(10) -0.0075(10)
O4W 0.0645(18) 0.0318(13) 0.0310(13) -0.0031(10) -0.0040(12) -0.0150(12)

loop_
_atom_type_symbol
_atom_type_description
_atom_type_scat_dispersion_real
_atom_type_scat_dispersion_imag
_atom_type_scat_source
C C 0.0033 0.0016 'International Tables Vol C Tables 4.2.6.8 and 6.1.1.4'
H H 0.0000 0.0000 'International Tables Vol C Tables 4.2.6.8 and 6.1.1.4'
Fe Fe 0.3463 0.8444 'International Tables Vol C Tables 4.2.6.8 and 6.1.1.4'
N N 0.0061 0.0033 'International Tables Vol C Tables 4.2.6.8 and 6.1.1.4'
O O 0.0106 0.0060 'International Tables Vol C Tables 4.2.6.8 and 6.1.1.4'

loop_
_geom_angle_atom_site_label_1
_geom_angle_atom_site_label_2
_geom_angle_atom_site_label_3
_geom_angle
O1B Fe2 N3B 88.21(5)
O1B Fe2 N2B 76.30(5)
O4B Fe2 O1B 159.20(5)
O4B Fe2 N3B 78.94(5)
O4B Fe2 N2B 85.23(5)
O9 Fe2 O1B 96.57(5)
O9 Fe2 O4B 101.86(5)
O9 Fe2 O2B 102.43(5)
O9 Fe2 N3B 101.01(5)
O9 Fe2 N2B 172.86(5)
O2B Fe2 O1B 92.41(5)
O2B Fe2 O4B 92.94(5)
O2B Fe2 N3B 156.32(5)
O2B Fe2 N2B 77.75(5)
N3B Fe2 N2B 79.42(5)
O1A Fe1 N3A 90.93(5)
O1A Fe1 N2A 76.41(5)
O4A Fe1 O1A 161.71(5)
O4A Fe1 N3A 78.95(5)
O4A Fe1 N2A 86.52(5)
O2A Fe1 O1A 91.04(5)
O2A Fe1 O4A 91.66(5)
O2A Fe1 N3A 154.20(5)
O2A Fe1 N2A 77.50(5)
O9 Fe1 O1A 93.25(5)
O9 Fe1 O4A 103.61(5)
O9 Fe1 O2A 104.15(5)
O9 Fe1 N3A 101.41(5)
O9 Fe1 N2A 169.60(5)
N3A Fe1 N2A 77.99(5)
C1B O1B Fe2 121.83(11)
C1A O1A Fe1 120.62(11)
C8A O4A Fe1 119.80(11)
C4A O2A Fe1 120.77(11)
C8B O4B Fe2 117.72(11)
Fe1 O9 Fe2 150.80(7)
C4B O2B Fe2 119.87(11)
H3WA O3W H3WB 104.4
H2WA O2W H2WB 104.5
H1WA O1W H1WB 104.7
C10A N4A H4A 117.8
C10A N4A C11A 124.47(14)
C11A N4A H4A 117.8
C11B N4B H4B 118.7
C10B N4B H4B 118.7
C10B N4B C11B 122.63(14)
C1B N1B H1B 116.5
C1B N1B C12B 127.09(14)
C12B N1B H1B 116.5
C7A N3A Fe1 103.00(9)
C7A N3A C6A 109.26(12)
C7A N3A C9A 106.11(12)
C6A N3A Fe1 109.44(10)
C6A N3A C9A 110.78(12)
C9A N3A Fe1 117.68(10)
C9B N3B Fe2 119.01(10)
C6B N3B Fe2 109.79(11)
C6B N3B C9B 110.00(13)
C7B N3B Fe2 101.11(10)
C7B N3B C9B 106.43(14)
C7B N3B C6B 109.87(13)
C1A N1A H1A 118.4
C1A N1A C12A 123.13(14)
C12A N1A H1A 118.4
C5A N2A Fe1 106.35(10)
C2A N2A Fe1 109.27(10)
C2A N2A C5A 111.62(13)
C3A N2A Fe1 103.59(10)
C3A N2A C5A 113.68(13)
C3A N2A C2A 111.78(13)
C2B N2B Fe2 110.63(10)
C2B N2B C5B 112.60(14)
C5B N2B Fe2 105.21(10)
C3B N2B Fe2 103.67(10)
C3B N2B C2B 110.44(14)
C3B N2B C5B 113.78(13)
O1B C1B N1B 122.97(15)
O1B C1B C2B 119.06(15)
N1B C1B C2B 117.97(15)
O4B C8B C7B 115.44(15)
O5B C8B O4B 125.02(17)
O5B C8B C7B 119.52(17)
N3A C7A H7AA 108.8
N3A C7A H7AB 108.8
N3A C7A C8A 113.70(13)
H7AA C7A H7AB 107.7
C8A C7A H7AA 108.8
C8A C7A H7AB 108.8
C12B C11B N4B 123.37(15)
C16B C11B N4B 117.87(15)
C16B C11B C12B 118.75(16)
O6B C10B N4B 123.15(16)
O6B C10B C9B 121.43(15)
N4B C10B C9B 115.41(14)
O6A C10A N4A 123.22(15)
O6A C10A C9A 120.86(15)
N4A C10A C9A 115.92(14)
O1A C1A N1A 122.00(15)
O1A C1A C2A 118.74(15)
N1A C1A C2A 119.25(15)
C11B C12B N1B 124.76(15)
C13B C12B N1B 115.72(15)
C13B C12B C11B 119.42(15)
N3A C6A H6AA 109.2
N3A C6A H6AB 109.2
N3A C6A C5A 112.15(13)
H6AA C6A H6AB 107.9
C5A C6A H6AA 109.2
C5A C6A H6AB 109.2
O4A C8A C7A 115.90(14)
O5A C8A O4A 124.73(16)
O5A C8A C7A 119.32(15)
C11A C12A N1A 124.31(15)
C13A C12A N1A 116.21(16)
C13A C12A C11A 119.47(16)
O2A C4A C3A 115.63(15)
O3A C4A O2A 124.12(17)
O3A C4A C3A 120.18(16)
C11A C16A H16A 119.5
C15A C16A H16A 119.5
C15A C16A C11A 121.01(17)
C12A C11A N4A 123.37(15)
C16A C11A N4A 117.48(16)
C16A C11A C12A 119.01(16)
C11B C16B H16B 119.5
C15B C16B C11B 121.06(16)
C15B C16B H16B 119.5
N2B C2B C1B 109.53(14)
N2B C2B H2BA 109.8
N2B C2B H2BB 109.8
C1B C2B H2BA 109.8
C1B C2B H2BB 109.8
H2BA C2B H2BB 108.2
N3A C9A C10A 112.73(13)
N3A C9A H9AA 109.0
N3A C9A H9AB 109.0
C10A C9A H9AA 109.0
C10A C9A H9AB 109.0
H9AA C9A H9AB 107.8
C12A C13A H13A 119.5
C14A C13A C12A 120.90(17)
C14A C13A H13A 119.5
C13B C14B H14B 120.2
C13B C14B C15B 119.68(16)
C15B C14B H14B 120.2
N2A C5A C6A 108.85(13)
N2A C5A H5AA 109.9
N2A C5A H5AB 109.9
C6A C5A H5AA 109.9
C6A C5A H5AB 109.9
H5AA C5A H5AB 108.3
C12B C13B H13B 119.5
C14B C13B C12B 120.93(16)
C14B C13B H13B 119.5
N3B C9B C10B 113.60(14)
N3B C9B H9BA 108.8
N3B C9B H9BB 108.8
C10B C9B H9BA 108.8
C10B C9B H9BB 108.8
H9BA C9B H9BB 107.7
N2A C2A C1A 109.07(13)
N2A C2A H2AA 109.9
N2A C2A H2AB 109.9
C1A C2A H2AA 109.9
C1A C2A H2AB 109.9
H2AA C2A H2AB 108.3
N2B C5B H5BA 109.8
N2B C5B H5BB 109.8
N2B C5B C6B 109.54(14)
H5BA C5B H5BB 108.2
C6B C5B H5BA 109.8
C6B C5B H5BB 109.8
N3B C6B C5B 113.44(14)
N3B C6B H6BA 108.9
N3B C6B H6BB 108.9
C5B C6B H6BA 108.9
C5B C6B H6BB 108.9
H6BA C6B H6BB 107.7
C16A C15A H15A 120.1
C16A C15A C14A 119.85(17)
C14A C15A H15A 120.1
C16B C15B C14B 119.85(16)
C16B C15B H15B 120.1
C14B C15B H15B 120.1
O2B C4B C3B 114.24(15)
O3B C4B O2B 124.53(17)
O3B C4B C3B 121.22(16)
N2A C3A C4A 110.81(14)
N2A C3A H3AA 109.5
N2A C3A H3AB 109.5
C4A C3A H3AA 109.5
C4A C3A H3AB 109.5
H3AA C3A H3AB 108.1
N2B C3B C4B 108.64(13)
N2B C3B H3BA 110.0
N2B C3B H3BB 110.0
C4B C3B H3BA 110.0
C4B C3B H3BB 110.0
H3BA C3B H3BB 108.3
C13A C14A C15A 119.67(17)
C13A C14A H14A 120.2
C15A C14A H14A 120.2
N3B C7B C8B 110.69(15)
N3B C7B H7BA 109.5
N3B C7B H7BB 109.5
C8B C7B H7BA 109.5
C8B C7B H7BB 109.5
H7BA C7B H7BB 108.1
H5WA O5W H5WB 109.3
H4WA O4W H4WB 109.5

loop_
_geom_bond_atom_site_label_1
_geom_bond_atom_site_label_2
_geom_bond_distance
Fe2 O1B 2.0358(12)
Fe2 O4B 2.0182(12)
Fe2 O9 1.7930(12)
Fe2 O2B 2.0125(12)
Fe2 N3B 2.2238(15)
Fe2 N2B 2.2750(15)
Fe1 O1A 2.0184(12)
Fe1 O4A 2.0094(12)
Fe1 O2A 1.9974(12)
Fe1 O9 1.7919(12)
Fe1 N3A 2.2707(14)
Fe1 N2A 2.3012(14)
O1B C1B 1.249(2)
O1A C1A 1.253(2)
O4A C8A 1.293(2)
O2A C4A 1.304(2)
O6A C10A 1.232(2)
O4B C8B 1.278(2)
O2B C4B 1.305(2)
O6B C10B 1.225(2)
O5A C8A 1.228(2)
O5B C8B 1.238(2)
O3W H3WA 0.8702
O3W H3WB 0.8704
O2W H2WA 0.8696
O2W H2WB 0.8695
O3A C4A 1.215(2)
O1W H1WA 0.8688
O1W H1WB 0.8690
O3B C4B 1.221(2)
N4A H4A 0.8800
N4A C10A 1.342(2)
N4A C11A 1.420(2)
N4B H4B 0.8800
N4B C11B 1.417(2)
N4B C10B 1.350(2)
N1B H1B 0.8800
N1B C1B 1.319(2)
N1B C12B 1.423(2)
N3A C7A 1.486(2)
N3A C6A 1.500(2)
N3A C9A 1.502(2)
N3B C9B 1.500(2)
N3B C6B 1.498(2)
N3B C7B 1.482(2)
N1A H1A 0.8800
N1A C1A 1.314(2)
N1A C12A 1.428(2)
N2A C5A 1.486(2)
N2A C2A 1.484(2)
N2A C3A 1.471(2)
N2B C2B 1.480(2)
N2B C5B 1.487(2)
N2B C3B 1.476(2)
C1B C2B 1.521(2)
C8B C7B 1.519(2)
C7A H7AA 0.9900
C7A H7AB 0.9900
C7A C8A 1.520(2)
C11B C12B 1.400(2)
C11B C16B 1.393(2)
C10B C9B 1.523(2)
C10A C9A 1.522(2)
C1A C2A 1.514(2)
C12B C13B 1.397(2)
C6A H6AA 0.9900
C6A H6AB 0.9900
C6A C5A 1.516(2)
C12A C11A 1.399(2)
C12A C13A 1.393(2)
C4A C3A 1.534(2)
C16A H16A 0.9500
C16A C11A 1.395(2)
C16A C15A 1.384(3)
C16B H16B 0.9500
C16B C15B 1.385(3)
C2B H2BA 0.9900
C2B H2BB 0.9900
C9A H9AA 0.9900
C9A H9AB 0.9900
C13A H13A 0.9500
C13A C14A 1.384(3)
C14B H14B 0.9500
C14B C13B 1.378(2)
C14B C15B 1.387(3)
C5A H5AA 0.9900
C5A H5AB 0.9900
C13B H13B 0.9500
C9B H9BA 0.9900
C9B H9BB 0.9900
C2A H2AA 0.9900
C2A H2AB 0.9900
C5B H5BA 0.9900
C5B H5BB 0.9900
C5B C6B 1.522(3)
C6B H6BA 0.9900
C6B H6BB 0.9900
C15A H15A 0.9500
C15A C14A 1.388(3)
C15B H15B 0.9500
C4B C3B 1.532(2)
C3A H3AA 0.9900
C3A H3AB 0.9900
C3B H3BA 0.9900
C3B H3BB 0.9900
C14A H14A 0.9500
C7B H7BA 0.9900
C7B H7BB 0.9900
O5W H5WA 0.8723
O5W H5WB 0.8702
O4W H4WA 0.8722
O4W H4WB 0.8698
